data_1531389
loop_
_publ_author_name
'Green, A.E.C.'
'Wiebe, C.R.'
'Greedan, J.E.'

_publ_section_title
;
 Magnetism and the magnetic structure of the pillared perovskite, La5 Re3
 Mn O16
;
_journal_name_full 'Solid State Sciences'
_journal_page_first 305
_journal_page_last 310
_journal_volume 4
_journal_year 2002
_chemical_formula_sum 'La5 Mn O16 Re3'
_chemical_name_systematic 'La5 Re3 Mn O16'
_space_group_IT_number 2
_symmetry_space_group_name_Hall '-P 1 (1/2*x+1/2*y,1/2*x-1/2*y,-z)'
_symmetry_space_group_name_H-M 'C -1'
_cell_angle_alpha 90.185
_cell_angle_beta 95.193
_cell_angle_gamma 89.933
_cell_formula_units_Z 2
_cell_length_a 7.966
_cell_length_b 8.0084
_cell_length_c 10.2095
_cell_volume 648.637
_citation_journal_id_ASTM SSSCFJ
_cod_data_source_file Green_SSSCFJ_2002_919.cif
_cod_data_source_block La5Mn1O16Re3
_cod_original_cell_volume 648.6372
_cod_original_sg_symbol_H-M 'P -1 (a+b,a-b,-c)'
_cod_original_formula_sum 'La5 Mn1 O16 Re3'
_cod_database_code 1531389

loop_
_symmetry_equiv_pos_as_xyz
x,y,z
-x,-y,-z
x+1/2,y+1/2,z
-x+1/2,-y+1/2,-z

loop_
_atom_site_label
_atom_site_type_symbol
_atom_site_fract_x
_atom_site_fract_y
_atom_site_fract_z
_atom_site_occupancy
_atom_site_U_iso_or_equiv
La1 La+3 0.23 0.74 0.797 1 0.0
La3 La+3 0.5 0.5 0.5 1 0.0
O3 O-2 -0.042 0.503 0.196 1 0.0
O4 O-2 0.072 -0.015 0.181 1 0.0
Mn1 Mn+2 0 0.5 0 1 0.0
O7 O-2 -0.058 0.249 0.001 1 0.0
O8 O-2 0.24 0.062 -0.026 1 0.0
La2 La+3 0.227 0.263 0.793 1 0.0
O2 O-2 0.276 0.497 0.316 1 0.0
Re2 Re+5 0 0 0 1 0.0
O6 O-2 0.038 0.261 0.367 1 0.0
O5 O-2 0.034 0.734 0.366 1 0.0
O1 O-2 0.189 0.504 0.565 1 0.0
Re1 Re+5 0.053 0.494 0.392 1 0.0
